data_2212290
loop_
_publ_author_name
'Parvez, Masood'
'Mehrdad, Morteza'
'Sureni, Hossein'
'Heydari, Akbar'
'Jadidi, Khosrow'

_publ_section_title
;An unexpected <i>N</i>-substituted oxindole:
 5-methyl-1-(3,3,5-trimethyl-2-<i>p</i>-tolyl-1,2-oxazolidin-5-yl)-1<i>H</i>-indol-3(2<i>H</i>)-one
;
_journal_coeditor_code LH2289
_journal_issue 2
_journal_name_full 'Acta Crystallographica Section E'
_journal_page_first o875
_journal_page_last o876
_journal_paper_doi 10.1107/S1600536807002085
_journal_volume 63
_journal_year 2007
_chemical_formula_iupac 'C22 H26 N2 O2'
_chemical_formula_moiety 'C22 H26 N2 O2'
_chemical_formula_sum 'C22 H26 N2 O2'
_chemical_formula_weight 350.45
_chemical_name_systematic
;
5-methyl-1-(3,3,5-trimethyl-2-p-tolyl-1,2-oxazolidin-5-yl)-1H-indol-3(2H)-one
;
_space_group_IT_number 14
_symmetry_cell_setting monoclinic
_symmetry_space_group_name_Hall '-P 2ybc'
_symmetry_space_group_name_H-M 'P 1 21/c 1'
_atom_sites_solution_hydrogens geom
_atom_sites_solution_primary direct
_atom_sites_solution_secondary difmap
_cell_angle_alpha 90.00
_cell_angle_beta 96.057(8)
_cell_angle_gamma 90.00
_cell_formula_units_Z 8
_cell_length_a 19.390(3)
_cell_length_b 14.037(3)
_cell_length_c 14.266(5)
_cell_measurement_reflns_used 32322
_cell_measurement_temperature 173(2)
_cell_measurement_theta_max 27.4
_cell_measurement_theta_min 2.8
_cell_volume 3861.2(17)
_computing_cell_refinement 'DENZO (Otwinowski & Minor, 1997)'
_computing_data_collection 'COLLECT (Hooft, 1998)'
_computing_data_reduction 'SCALEPACK (Otwinowski & Minor, 1997)'
_computing_molecular_graphics 'ORTEPII (Johnson, 1976)'
_computing_publication_material SHELXL97
_computing_structure_refinement 'SHELXL97 (Sheldrick, 1997)'
_computing_structure_solution 'SAPI91 (Fan, 1991)'
_diffrn_ambient_temperature 173(2)
_diffrn_measured_fraction_theta_full 0.995
_diffrn_measured_fraction_theta_max 0.995
_diffrn_measurement_device_type 'Nonius KappaCCD'
_diffrn_measurement_method '\w and \f'
_diffrn_radiation_monochromator graphite
_diffrn_radiation_source 'fine-focus sealed tube'
_diffrn_radiation_type MoK\a
_diffrn_radiation_wavelength 0.71073
_diffrn_reflns_av_R_equivalents 0.143
_diffrn_reflns_av_sigmaI/netI 0.129
_diffrn_reflns_limit_h_max 25
_diffrn_reflns_limit_h_min -25
_diffrn_reflns_limit_k_max 18
_diffrn_reflns_limit_k_min -18
_diffrn_reflns_limit_l_max 18
_diffrn_reflns_limit_l_min -17
_diffrn_reflns_number 32322
_diffrn_reflns_theta_full 27.4
_diffrn_reflns_theta_max 27.4
_diffrn_reflns_theta_min 2.8
_exptl_absorpt_coefficient_mu 0.077
_exptl_absorpt_correction_T_max 0.986
_exptl_absorpt_correction_T_min 0.982
_exptl_absorpt_correction_type multi-scan
_exptl_absorpt_process_details '(SORTAV; Blessing, 1997)'
_exptl_crystal_colour colorless
_exptl_crystal_density_diffrn 1.206
_exptl_crystal_density_method 'not measured'
_exptl_crystal_description block
_exptl_crystal_F_000 1504
_exptl_crystal_size_max 0.24
_exptl_crystal_size_mid 0.22
_exptl_crystal_size_min 0.18
_refine_diff_density_max 0.28
_refine_diff_density_min -0.32
_refine_ls_extinction_method none
_refine_ls_goodness_of_fit_ref 0.99
_refine_ls_hydrogen_treatment constr
_refine_ls_matrix_type full
_refine_ls_number_parameters 479
_refine_ls_number_reflns 8752
_refine_ls_number_restraints 0
_refine_ls_restrained_S_all 0.99
_refine_ls_R_factor_all 0.171
_refine_ls_R_factor_gt 0.054
_refine_ls_shift/su_max 0.001
_refine_ls_shift/su_mean 0.000
_refine_ls_structure_factor_coef Fsqd
_refine_ls_weighting_details 'calc w=1/[\s^2^(Fo^2^)+(0.06P)^2^] where P=(Fo^2^+2Fc^2^)/3'
_refine_ls_weighting_scheme calc
_refine_ls_wR_factor_gt 0.110
_refine_ls_wR_factor_ref 0.145
_reflns_number_gt 3897
_reflns_number_total 8752
_reflns_threshold_expression I>2\s(I)
_cod_data_source_file lh2289.cif
_cod_data_source_block 4b
_cod_depositor_comments
;
The following automatic conversions were performed:
'_symmetry_cell_setting' value 'Monoclinic' changed to 'monoclinic'
according to '/home/saulius/struct/CIF-dictionaries/cif_core.dic'
dictionary named 'cif_core.dic' version 2.4.1 from 2010-06-29.

Automatic conversion script
Id: cif_fix_enum 1527 2010-12-29 10:47:43Z saulius 

The following automatic conversions were performed:

'_symmetry_cell_setting' value 'Monoclinic' changed to 'monoclinic'
according to /home/saulius/struct/CIF-dictionaries/cif_core.dic
dictionary named 'cif_core.dic' version 2.4.1 from 2010-06-29.

Automatic conversion script
Id: cif_fix_values 1715 2011-07-08 13:25:40Z adriana 
;
_cod_original_sg_symbol_H-M 'P 21/c'
_cod_database_code 2212290
_cod_database_fobs_code 2212290

loop_
_symmetry_equiv_pos_as_xyz
'x, y, z'
'-x, y+1/2, -z+1/2'
'-x, -y, -z'
'x, -y-1/2, z-1/2'

loop_
_atom_site_type_symbol
_atom_site_label
_atom_site_fract_x
_atom_site_fract_y
_atom_site_fract_z
_atom_site_U_iso_or_equiv
_atom_site_adp_type
_atom_site_calc_flag
_atom_site_refinement_flags
_atom_site_occupancy
O O1 0.44225(7) 0.62775(11) 0.83886(9) 0.0444(4) Uani d . 1
O O2 0.25011(7) 0.50396(11) 0.88091(9) 0.0445(4) Uani d . 1
N N1 0.43897(9) 0.61052(12) 0.73666(11) 0.0372(5) Uani d . 1
N N2 0.32321(8) 0.63167(13) 0.86456(10) 0.0345(4) Uani d . 1
C C1 0.38682(11) 0.57223(16) 0.86811(14) 0.0411(6) Uani d . 1
C C2 0.37772(12) 0.49014(16) 0.79706(14) 0.0444(6) Uani d . 1
H H2A 0.3821 0.4279 0.8297 0.053 Uiso calc R 1
H H2B 0.3318 0.4935 0.7597 0.053 Uiso calc R 1
C C3 0.43595(12) 0.50368(15) 0.73392(14) 0.0422(6) Uani d . 1
C C4 0.40759(12) 0.5441(2) 0.96945(14) 0.0620(8) Uani d . 1
H H4A 0.3682 0.5138 0.9953 0.074 Uiso calc R 1
H H4B 0.4216 0.6009 1.0065 0.074 Uiso calc R 1
H H4C 0.4465 0.4992 0.9723 0.074 Uiso calc R 1
C C5 0.41468(13) 0.47047(17) 0.63323(14) 0.0555(7) Uani d . 1
H H5A 0.4055 0.4018 0.6331 0.067 Uiso calc R 1
H H5B 0.4522 0.4839 0.5942 0.067 Uiso calc R 1
H H5C 0.3726 0.5044 0.6077 0.067 Uiso calc R 1
C C6 0.50321(12) 0.45589(18) 0.77373(16) 0.0562(7) Uani d . 1
H H6A 0.4960 0.3869 0.7773 0.067 Uiso calc R 1
H H6B 0.5175 0.4809 0.8370 0.067 Uiso calc R 1
H H6C 0.5395 0.4691 0.7326 0.067 Uiso calc R 1
C C7 0.49840(12) 0.65435(16) 0.70256(15) 0.0431(6) Uani d . 1
C C8 0.49241(14) 0.67518(17) 0.60675(16) 0.0556(7) Uani d . 1
H H8A 0.4499 0.6632 0.5691 0.067 Uiso calc R 1
C C9 0.54760(17) 0.71301(19) 0.5661(2) 0.0695(8) Uani d . 1
H H9A 0.5427 0.7256 0.5003 0.083 Uiso calc R 1
C C10 0.60921(17) 0.73297(19) 0.6179(2) 0.0698(9) Uani d . 1
C C11 0.61402(14) 0.71581(18) 0.7149(2) 0.0672(8) Uani d . 1
H H11A 0.6557 0.7317 0.7528 0.081 Uiso calc R 1
C C12 0.55934(12) 0.67598(17) 0.75749(18) 0.0534(7) Uani d . 1
H H12A 0.5639 0.6639 0.8234 0.064 Uiso calc R 1
C C13 0.25987(11) 0.58980(17) 0.87571(12) 0.0342(5) Uani d . 1
C C14 0.20735(10) 0.66829(14) 0.88163(13) 0.0336(5) Uani d . 1
H H14A 0.1706 0.6651 0.8279 0.040 Uiso calc R 1
H H14B 0.1856 0.6643 0.9412 0.040 Uiso calc R 1
C C15 0.24879(11) 0.75707(15) 0.87804(12) 0.0314(5) Uani d . 1
C C16 0.22894(12) 0.85102(16) 0.88018(12) 0.0383(6) Uani d . 1
H H16A 0.1814 0.8666 0.8818 0.046 Uiso calc R 1
C C17 0.27795(13) 0.92347(16) 0.87994(14) 0.0444(6) Uani d . 1
C C18 0.34625(13) 0.89743(17) 0.87672(14) 0.0491(6) Uani d . 1
H H18A 0.3803 0.9463 0.8783 0.059 Uiso calc R 1
C C19 0.36791(12) 0.80311(17) 0.87121(14) 0.0455(6) Uani d . 1
H H19A 0.4152 0.7877 0.8672 0.055 Uiso calc R 1
C C20 0.31786(11) 0.73262(16) 0.87172(12) 0.0345(5) Uani d . 1
C C21 0.67054(17) 0.7724(2) 0.5720(2) 0.1019(12) Uani d . 1
H H21A 0.7063 0.7942 0.6210 0.122 Uiso calc R 1
H H21B 0.6551 0.8260 0.5311 0.122 Uiso calc R 1
H H21C 0.6897 0.7224 0.5344 0.122 Uiso calc R 1
C C22 0.25677(14) 1.02618(17) 0.88451(16) 0.0624(7) Uani d . 1
H H22A 0.2904 1.0661 0.8560 0.075 Uiso calc R 1
H H22B 0.2554 1.0448 0.9505 0.075 Uiso calc R 1
H H22C 0.2107 1.0346 0.8501 0.075 Uiso calc R 1
O O1' 0.04778(7) 0.66518(9) 0.66785(8) 0.0344(4) Uani d . 1
O O2' 0.23338(7) 0.52758(11) 0.61424(9) 0.0418(4) Uani d . 1
N N1' 0.04802(8) 0.63046(12) 0.76539(10) 0.0321(4) Uani d . 1
N N2' 0.16636(8) 0.65966(11) 0.63872(10) 0.0286(4) Uani d . 1
C C1' 0.09873(10) 0.60879(15) 0.62836(13) 0.0321(5) Uani d . 1
C C2' 0.10210(11) 0.51568(15) 0.68555(13) 0.0371(5) Uani d . 1
H H2C 0.0939 0.4599 0.6434 0.045 Uiso calc R 1
H H2D 0.1479 0.5086 0.7227 0.045 Uiso calc R 1
C C3' 0.04472(11) 0.52487(15) 0.75030(13) 0.0347(5) Uani d . 1
C C4' 0.07507(11) 0.59882(16) 0.52427(12) 0.0430(6) Uani d . 1
H H4D 0.1074 0.5576 0.4948 0.052 Uiso calc R 1
H H4E 0.0739 0.6618 0.4944 0.052 Uiso calc R 1
H H4F 0.0286 0.5706 0.5161 0.052 Uiso calc R 1
C C6' -0.02510(11) 0.49005(16) 0.70353(14) 0.0438(6) Uani d . 1
H H6D -0.0221 0.4220 0.6893 0.053 Uiso calc R 1
H H6E -0.0373 0.5255 0.6450 0.053 Uiso calc R 1
H H6F -0.0608 0.5003 0.7463 0.053 Uiso calc R 1
C C5' 0.06274(12) 0.47386(16) 0.84412(13) 0.0453(6) Uani d . 1
H H5D 0.0671 0.4054 0.8329 0.054 Uiso calc R 1
H H5E 0.0259 0.4849 0.8849 0.054 Uiso calc R 1
H H5F 0.1067 0.4986 0.8748 0.054 Uiso calc R 1
C C7' -0.00959(11) 0.67316(14) 0.80430(14) 0.0344(5) Uani d . 1
C C8' -0.00602(13) 0.67675(16) 0.90212(14) 0.0473(6) Uani d . 1
H H8B 0.0338 0.6528 0.9392 0.057 Uiso calc R 1
C C9' -0.05983(15) 0.71484(19) 0.94553(18) 0.0600(7) Uani d . 1
H H9B -0.0575 0.7139 1.0124 0.072 Uiso calc R 1
C C10' -0.11647(15) 0.75392(17) 0.89506(19) 0.0568(7) Uani d . 1
C C11' -0.11992(13) 0.75240(17) 0.79699(18) 0.0556(7) Uani d . 1
H H11B -0.1589 0.7794 0.7606 0.067 Uiso calc R 1
C C12' -0.06666(12) 0.71158(16) 0.75165(16) 0.0442(6) Uani d . 1
H H12B -0.0697 0.7103 0.6848 0.053 Uiso calc R 1
C C13' 0.22753(11) 0.61367(16) 0.62476(13) 0.0323(5) Uani d . 1
C C14' 0.28425(10) 0.68730(14) 0.62381(13) 0.0320(5) Uani d . 1
H H14C 0.3192 0.6801 0.6792 0.038 Uiso calc R 1
H H14D 0.3077 0.6825 0.5656 0.038 Uiso calc R 1
C C15' 0.24614(10) 0.77932(14) 0.62739(12) 0.0288(5) Uani d . 1
C C16' 0.26977(11) 0.87179(15) 0.62464(12) 0.0344(5) Uani d . 1
H H16B 0.3179 0.8840 0.6242 0.041 Uiso calc R 1
C C17' 0.22291(12) 0.94767(15) 0.62250(13) 0.0364(5) Uani d . 1
C C18' 0.15322(11) 0.92652(15) 0.62377(13) 0.0388(6) Uani d . 1
H H18B 0.1209 0.9776 0.6202 0.047 Uiso calc R 1
C C19' 0.12823(11) 0.83401(14) 0.63003(13) 0.0344(5) Uani d . 1
H H19B 0.0803 0.8219 0.6328 0.041 Uiso calc R 1
C C20' 0.17579(10) 0.76044(14) 0.63208(12) 0.0274(5) Uani d . 1
C C21' -0.17547(15) 0.79733(19) 0.9430(2) 0.0816(10) Uani d . 1
H H21D -0.1923 0.7507 0.9864 0.098 Uiso calc R 1
H H21E -0.2134 0.8151 0.8952 0.098 Uiso calc R 1
H H21F -0.1588 0.8542 0.9783 0.098 Uiso calc R 1
C C22' 0.24768(13) 1.04884(16) 0.61666(16) 0.0532(7) Uani d . 1
H H22D 0.2174 1.0910 0.6487 0.064 Uiso calc R 1
H H22E 0.2465 1.0677 0.5504 0.064 Uiso calc R 1
H H22F 0.2953 1.0538 0.6471 0.064 Uiso calc R 1

loop_
_atom_site_aniso_label
_atom_site_aniso_U_11
_atom_site_aniso_U_22
_atom_site_aniso_U_33
_atom_site_aniso_U_12
_atom_site_aniso_U_13
_atom_site_aniso_U_23
O1 0.0320(9) 0.0660(11) 0.0367(8) 0.0038(8) 0.0113(7) -0.0083(7)
O2 0.0445(10) 0.0419(11) 0.0495(9) 0.0037(8) 0.0161(7) 0.0014(7)
N1 0.0376(11) 0.0456(12) 0.0304(10) 0.0056(9) 0.0131(8) -0.0012(8)
N2 0.0284(11) 0.0441(12) 0.0317(9) 0.0065(9) 0.0070(7) -0.0044(8)
C1 0.0302(13) 0.0587(16) 0.0362(12) 0.0085(12) 0.0123(10) 0.0051(11)
C2 0.0454(14) 0.0440(15) 0.0467(13) 0.0115(12) 0.0194(11) 0.0066(11)
C3 0.0471(15) 0.0375(15) 0.0453(13) 0.0122(12) 0.0198(11) 0.0053(10)
C4 0.0400(15) 0.107(2) 0.0399(14) 0.0226(15) 0.0079(11) 0.0138(13)
C5 0.0683(18) 0.0484(16) 0.0542(15) 0.0046(14) 0.0265(13) -0.0087(12)
C6 0.0520(17) 0.0579(17) 0.0636(15) 0.0226(14) 0.0293(13) 0.0147(13)
C7 0.0408(15) 0.0391(15) 0.0524(14) 0.0093(12) 0.0192(11) -0.0005(11)
C8 0.0647(19) 0.0528(17) 0.0538(16) 0.0045(14) 0.0263(13) 0.0059(12)
C9 0.088(2) 0.0553(19) 0.0736(19) 0.0042(17) 0.0474(18) 0.0051(14)
C10 0.074(2) 0.0400(17) 0.107(2) 0.0085(16) 0.061(2) 0.0056(16)
C11 0.0434(17) 0.0509(18) 0.112(2) 0.0011(14) 0.0284(16) -0.0053(16)
C12 0.0376(15) 0.0550(17) 0.0702(17) 0.0065(13) 0.0181(13) 0.0002(13)
C13 0.0325(13) 0.0464(16) 0.0243(11) 0.0022(11) 0.0064(9) -0.0020(10)
C14 0.0296(12) 0.0467(15) 0.0250(11) 0.0043(11) 0.0053(9) -0.0041(9)
C15 0.0325(13) 0.0419(15) 0.0208(10) 0.0031(11) 0.0072(9) -0.0006(9)
C16 0.0433(14) 0.0470(16) 0.0262(11) 0.0062(12) 0.0111(10) 0.0002(10)
C17 0.0588(17) 0.0435(16) 0.0345(12) 0.0009(13) 0.0219(11) -0.0013(10)
C18 0.0589(18) 0.0493(17) 0.0431(14) -0.0138(14) 0.0245(12) -0.0076(11)
C19 0.0396(15) 0.0590(18) 0.0403(13) -0.0041(13) 0.0151(11) -0.0077(11)
C20 0.0338(13) 0.0459(15) 0.0250(11) 0.0012(11) 0.0082(9) -0.0043(9)
C21 0.097(3) 0.053(2) 0.172(3) 0.0007(18) 0.095(2) 0.001(2)
C22 0.086(2) 0.0483(17) 0.0597(15) -0.0018(15) 0.0368(14) 0.0022(13)
O1' 0.0359(9) 0.0395(9) 0.0294(7) -0.0017(7) 0.0115(6) 0.0044(6)
O2' 0.0466(10) 0.0330(10) 0.0487(9) 0.0004(8) 0.0185(7) -0.0012(7)
N1' 0.0371(11) 0.0343(11) 0.0263(9) -0.0045(8) 0.0104(7) 0.0002(7)
N2' 0.0303(10) 0.0285(11) 0.0282(9) -0.0048(8) 0.0081(7) -0.0014(7)
C1' 0.0310(12) 0.0358(13) 0.0312(11) -0.0040(10) 0.0108(9) -0.0034(9)
C2' 0.0437(14) 0.0336(13) 0.0363(11) -0.0068(11) 0.0151(10) -0.0025(9)
C3' 0.0409(13) 0.0318(13) 0.0327(11) -0.0073(10) 0.0102(9) -0.0011(9)
C4' 0.0456(15) 0.0536(16) 0.0306(12) -0.0133(12) 0.0079(10) -0.0065(10)
C6' 0.0485(15) 0.0450(15) 0.0405(12) -0.0152(12) 0.0164(10) -0.0064(10)
C5' 0.0578(16) 0.0404(14) 0.0403(12) -0.0048(12) 0.0176(11) 0.0046(10)
C7' 0.0368(13) 0.0316(13) 0.0365(12) -0.0062(11) 0.0115(10) -0.0032(9)
C8' 0.0579(16) 0.0487(16) 0.0378(13) -0.0066(13) 0.0166(11) -0.0090(11)
C9' 0.081(2) 0.0552(18) 0.0496(15) -0.0041(16) 0.0328(15) -0.0090(12)
C10' 0.070(2) 0.0343(15) 0.0750(19) -0.0071(14) 0.0476(16) -0.0053(13)
C11' 0.0451(16) 0.0458(17) 0.0789(19) 0.0032(13) 0.0208(13) 0.0073(13)
C12' 0.0441(15) 0.0431(15) 0.0481(14) -0.0015(12) 0.0177(12) 0.0035(11)
C13' 0.0379(14) 0.0345(14) 0.0259(11) 0.0007(11) 0.0101(9) 0.0011(9)
C14' 0.0306(12) 0.0413(14) 0.0250(11) -0.0013(10) 0.0064(9) 0.0025(9)
C15' 0.0317(13) 0.0346(14) 0.0204(10) -0.0028(10) 0.0045(8) 0.0005(8)
C16' 0.0370(13) 0.0397(15) 0.0277(11) -0.0087(11) 0.0094(9) -0.0025(9)
C17' 0.0479(15) 0.0302(13) 0.0334(12) -0.0044(12) 0.0155(10) -0.0030(9)
C18' 0.0428(15) 0.0338(14) 0.0421(13) 0.0034(11) 0.0155(10) 0.0002(10)
C19' 0.0337(13) 0.0361(14) 0.0352(12) -0.0017(11) 0.0117(9) -0.0003(9)
C20' 0.0319(13) 0.0308(13) 0.0202(10) -0.0026(10) 0.0055(8) -0.0005(8)
C21' 0.091(2) 0.0499(18) 0.117(2) 0.0037(17) 0.071(2) -0.0021(16)
C22' 0.0627(17) 0.0409(15) 0.0608(15) -0.0079(13) 0.0282(13) -0.0058(12)

loop_
_atom_type_symbol
_atom_type_description
_atom_type_scat_dispersion_real
_atom_type_scat_dispersion_imag
_atom_type_scat_source
C C 0.0033 0.0016 'International Tables Vol C Tables 4.2.6.8 and 6.1.1.4'
H H 0.0000 0.0000 'International Tables Vol C Tables 4.2.6.8 and 6.1.1.4'
N N 0.0061 0.0033 'International Tables Vol C Tables 4.2.6.8 and 6.1.1.4'
O O 0.0106 0.0060 'International Tables Vol C Tables 4.2.6.8 and 6.1.1.4'

loop_
_geom_angle_atom_site_label_1
_geom_angle_atom_site_label_2
_geom_angle_atom_site_label_3
_geom_angle
_geom_angle_publ_flag
C1 O1 N1 104.18(14) y
C7 N1 O1 108.22(15) y
C7 N1 C3 116.73(16) y
O1 N1 C3 100.80(14) y
C13 N2 C20 109.96(17) y
C13 N2 C1 120.04(18) y
C20 N2 C1 128.49(18) y
O1 C1 N2 109.38(17) ?
O1 C1 C4 106.86(17) ?
N2 C1 C4 108.42(16) ?
O1 C1 C2 104.79(16) ?
N2 C1 C2 111.26(17) ?
C4 C1 C2 115.9(2) ?
C3 C2 C1 104.81(18) ?
C3 C2 H2A 110.8 ?
C1 C2 H2A 110.8 ?
C3 C2 H2B 110.8 ?
C1 C2 H2B 110.8 ?
H2A C2 H2B 108.9 ?
N1 C3 C6 113.64(19) ?
N1 C3 C5 109.62(17) ?
C6 C3 C5 110.65(18) ?
N1 C3 C2 97.93(16) ?
C6 C3 C2 112.48(18) ?
C5 C3 C2 111.95(19) ?
C1 C4 H4A 109.5 ?
C1 C4 H4B 109.5 ?
H4A C4 H4B 109.5 ?
C1 C4 H4C 109.5 ?
H4A C4 H4C 109.5 ?
H4B C4 H4C 109.5 ?
C3 C5 H5A 109.5 ?
C3 C5 H5B 109.5 ?
H5A C5 H5B 109.5 ?
C3 C5 H5C 109.5 ?
H5A C5 H5C 109.5 ?
H5B C5 H5C 109.5 ?
C3 C6 H6A 109.5 ?
C3 C6 H6B 109.5 ?
H6A C6 H6B 109.5 ?
C3 C6 H6C 109.5 ?
H6A C6 H6C 109.5 ?
H6B C6 H6C 109.5 ?
C12 C7 C8 119.3(2) ?
C12 C7 N1 124.8(2) ?
C8 C7 N1 115.9(2) ?
C9 C8 C7 120.5(3) ?
C9 C8 H8A 119.8 ?
C7 C8 H8A 119.8 ?
C10 C9 C8 121.7(3) ?
C10 C9 H9A 119.1 ?
C8 C9 H9A 119.1 ?
C9 C10 C11 117.6(3) ?
C9 C10 C21 121.4(3) ?
C11 C10 C21 121.0(3) ?
C12 C11 C10 121.8(3) ?
C12 C11 H11A 119.1 ?
C10 C11 H11A 119.1 ?
C7 C12 C11 119.0(2) ?
C7 C12 H12A 120.5 ?
C11 C12 H12A 120.5 ?
O2 C13 N2 124.7(2) ?
O2 C13 C14 127.3(2) ?
N2 C13 C14 107.96(19) ?
C15 C14 C13 103.87(17) ?
C15 C14 H14A 111.0 ?
C13 C14 H14A 111.0 ?
C15 C14 H14B 111.0 ?
C13 C14 H14B 111.0 ?
H14A C14 H14B 109.0 ?
C16 C15 C20 120.7(2) ?
C16 C15 C14 130.51(19) ?
C20 C15 C14 108.79(18) ?
C15 C16 C17 120.5(2) ?
C15 C16 H16A 119.7 ?
C17 C16 H16A 119.7 ?
C18 C17 C16 117.7(2) ?
C18 C17 C22 121.6(2) ?
C16 C17 C22 120.7(2) ?
C17 C18 C19 123.4(2) ?
C17 C18 H18A 118.3 ?
C19 C18 H18A 118.3 ?
C20 C19 C18 117.5(2) ?
C20 C19 H19A 121.2 ?
C18 C19 H19A 121.2 ?
C19 C20 C15 120.1(2) ?
C19 C20 N2 130.8(2) ?
C15 C20 N2 109.08(18) ?
C10 C21 H21A 109.5 ?
C10 C21 H21B 109.5 ?
H21A C21 H21B 109.5 ?
C10 C21 H21C 109.5 ?
H21A C21 H21C 109.5 ?
H21B C21 H21C 109.5 ?
C17 C22 H22A 109.5 ?
C17 C22 H22B 109.5 ?
H22A C22 H22B 109.5 ?
C17 C22 H22C 109.5 ?
H22A C22 H22C 109.5 ?
H22B C22 H22C 109.5 ?
C1' O1' N1' 104.82(13) y
C7' N1' O1' 107.64(14) y
C7' N1' C3' 116.56(16) y
O1' N1' C3' 101.29(12) y
C13' N2' C20' 109.53(16) y
C13' N2' C1' 121.49(17) y
C20' N2' C1' 125.86(16) y
O1' C1' N2' 109.53(15) ?
O1' C1' C4' 106.72(16) ?
N2' C1' C4' 108.35(15) ?
O1' C1' C2' 104.73(15) ?
N2' C1' C2' 111.57(16) ?
C4' C1' C2' 115.67(17) ?
C3' C2' C1' 104.86(16) ?
C3' C2' H2C 110.8 ?
C1' C2' H2C 110.8 ?
C3' C2' H2D 110.8 ?
C1' C2' H2D 110.8 ?
H2C C2' H2D 108.8 ?
N1' C3' C2' 98.51(15) ?
N1' C3' C6' 113.73(18) ?
C2' C3' C6' 112.25(17) ?
N1' C3' C5' 109.63(16) ?
C2' C3' C5' 112.18(18) ?
C6' C3' C5' 110.12(17) ?
C1' C4' H4D 109.5 ?
C1' C4' H4E 109.5 ?
H4D C4' H4E 109.5 ?
C1' C4' H4F 109.5 ?
H4D C4' H4F 109.5 ?
H4E C4' H4F 109.5 ?
C3' C6' H6D 109.5 ?
C3' C6' H6E 109.5 ?
H6D C6' H6E 109.5 ?
C3' C6' H6F 109.5 ?
H6D C6' H6F 109.5 ?
H6E C6' H6F 109.5 ?
C3' C5' H5D 109.5 ?
C3' C5' H5E 109.5 ?
H5D C5' H5E 109.5 ?
C3' C5' H5F 109.5 ?
H5D C5' H5F 109.5 ?
H5E C5' H5F 109.5 ?
C12' C7' C8' 119.0(2) ?
C12' C7' N1' 124.52(18) ?
C8' C7' N1' 116.51(19) ?
C9' C8' C7' 120.4(2) ?
C9' C8' H8B 119.8 ?
C7' C8' H8B 119.8 ?
C10' C9' C8' 121.7(2) ?
C10' C9' H9B 119.2 ?
C8' C9' H9B 119.2 ?
C9' C10' C11' 118.3(2) ?
C9' C10' C21' 121.7(3) ?
C11' C10' C21' 119.9(3) ?
C10' C11' C12' 120.7(2) ?
C10' C11' H11B 119.6 ?
C12' C11' H11B 119.6 ?
C7' C12' C11' 119.8(2) ?
C7' C12' H12B 120.1 ?
C11' C12' H12B 120.1 ?
O2' C13' N2' 124.77(19) ?
O2' C13' C14' 126.7(2) ?
N2' C13' C14' 108.56(18) ?
C15' C14' C13' 103.20(17) ?
C15' C14' H14C 111.1 ?
C13' C14' H14C 111.1 ?
C15' C14' H14D 111.1 ?
C13' C14' H14D 111.1 ?
H14C C14' H14D 109.1 ?
C16' C15' C20' 120.59(19) ?
C16' C15' C14' 130.32(19) ?
C20' C15' C14' 109.07(17) ?
C15' C16' C17' 120.0(2) ?
C15' C16' H16B 120.0 ?
C17' C16' H16B 120.0 ?
C18' C17' C16' 117.96(19) ?
C18' C17' C22' 121.4(2) ?
C16' C17' C22' 120.7(2) ?
C17' C18' C19' 123.2(2) ?
C17' C18' H18B 118.4 ?
C19' C18' H18B 118.4 ?
C20' C19' C18' 117.5(2) ?
C20' C19' H19B 121.2 ?
C18' C19' H19B 121.2 ?
C19' C20' C15' 120.61(19) ?
C19' C20' N2' 130.55(19) ?
C15' C20' N2' 108.84(17) ?
C10' C21' H21D 109.5 ?
C10' C21' H21E 109.5 ?
H21D C21' H21E 109.5 ?
C10' C21' H21F 109.5 ?
H21D C21' H21F 109.5 ?
H21E C21' H21F 109.5 ?
C17' C22' H22D 109.5 ?
C17' C22' H22E 109.5 ?
H22D C22' H22E 109.5 ?
C17' C22' H22F 109.5 ?
H22D C22' H22F 109.5 ?
H22E C22' H22F 109.5 ?

loop_
_geom_bond_atom_site_label_1
_geom_bond_atom_site_label_2
_geom_bond_distance
_geom_bond_publ_flag
O1 C1 1.425(2) y
O1 N1 1.473(2) y
O2 C13 1.223(2) y
N1 C7 1.436(3) y
N1 C3 1.501(3) y
N2 C13 1.386(3) y
N2 C20 1.425(3) y
N2 C1 1.486(3) y
C1 C4 1.512(3) ?
C1 C2 1.532(3) ?
C2 C3 1.529(3) ?
C2 H2A 0.9900 ?
C2 H2B 0.9900 ?
C3 C6 1.522(3) ?
C3 C5 1.525(3) ?
C4 H4A 0.9800 ?
C4 H4B 0.9800 ?
C4 H4C 0.9800 ?
C5 H5A 0.9800 ?
C5 H5B 0.9800 ?
C5 H5C 0.9800 ?
C6 H6A 0.9800 ?
C6 H6B 0.9800 ?
C6 H6C 0.9800 ?
C7 C12 1.381(3) ?
C7 C8 1.391(3) ?
C8 C9 1.376(3) ?
C8 H8A 0.9500 ?
C9 C10 1.366(4) ?
C9 H9A 0.9500 ?
C10 C11 1.397(4) ?
C10 C21 1.521(3) ?
C11 C12 1.394(3) ?
C11 H11A 0.9500 ?
C12 H12A 0.9500 ?
C13 C14 1.509(3) ?
C14 C15 1.487(3) ?
C14 H14A 0.9900 ?
C14 H14B 0.9900 ?
C15 C16 1.375(3) ?
C15 C20 1.395(3) ?
C16 C17 1.392(3) ?
C16 H16A 0.9500 ?
C17 C18 1.379(3) ?
C17 C22 1.502(3) ?
C18 C19 1.394(3) ?
C18 H18A 0.9500 ?
C19 C20 1.386(3) ?
C19 H19A 0.9500 ?
C21 H21A 0.9800 ?
C21 H21B 0.9800 ?
C21 H21C 0.9800 ?
C22 H22A 0.9800 ?
C22 H22B 0.9800 ?
C22 H22C 0.9800 ?
O1' C1' 1.427(2) y
O1' N1' 1.474(2) y
O2' C13' 1.224(2) y
N1' C7' 1.430(2) y
N1' C3' 1.498(3) y
N2' C13' 1.383(2) y
N2' C20' 1.431(2) y
N2' C1' 1.487(2) y
C1' C4' 1.514(3) ?
C1' C2' 1.539(3) ?
C2' C3' 1.525(3) ?
C2' H2C 0.9900 ?
C2' H2D 0.9900 ?
C3' C6' 1.525(3) ?
C3' C5' 1.526(3) ?
C4' H4D 0.9800 ?
C4' H4E 0.9800 ?
C4' H4F 0.9800 ?
C6' H6D 0.9800 ?
C6' H6E 0.9800 ?
C6' H6F 0.9800 ?
C5' H5D 0.9800 ?
C5' H5E 0.9800 ?
C5' H5F 0.9800 ?
C7' C12' 1.380(3) ?
C7' C8' 1.391(3) ?
C8' C9' 1.376(3) ?
C8' H8B 0.9500 ?
C9' C10' 1.363(4) ?
C9' H9B 0.9500 ?
C10' C11' 1.394(3) ?
C10' C21' 1.521(3) ?
C11' C12' 1.398(3) ?
C11' H11B 0.9500 ?
C12' H12B 0.9500 ?
C13' C14' 1.510(3) ?
C14' C15' 1.492(3) ?
C14' H14C 0.9900 ?
C14' H14D 0.9900 ?
C15' C16' 1.378(3) ?
C15' C20' 1.398(3) ?
C16' C17' 1.398(3) ?
C16' H16B 0.9500 ?
C17' C18' 1.385(3) ?
C17' C22' 1.504(3) ?
C18' C19' 1.392(3) ?
C18' H18B 0.9500 ?
C19' C20' 1.383(3) ?
C19' H19B 0.9500 ?
C21' H21D 0.9800 ?
C21' H21E 0.9800 ?
C21' H21F 0.9800 ?
C22' H22D 0.9800 ?
C22' H22E 0.9800 ?
C22' H22F 0.9800 ?

loop_
_geom_torsion_atom_site_label_1
_geom_torsion_atom_site_label_2
_geom_torsion_atom_site_label_3
_geom_torsion_atom_site_label_4
_geom_torsion
C1 O1 N1 C7 -172.94(16)
C1 O1 N1 C3 -49.92(18)
N1 O1 C1 N2 -91.77(17)
N1 O1 C1 C4 151.06(16)
N1 O1 C1 C2 27.59(19)
C13 N2 C1 O1 170.00(15)
C20 N2 C1 O1 -25.5(2)
C13 N2 C1 C4 -73.8(2)
C20 N2 C1 C4 90.7(2)
C13 N2 C1 C2 54.7(2)
C20 N2 C1 C2 -140.79(18)
O1 C1 C2 C3 4.1(2)
N2 C1 C2 C3 122.16(18)
C4 C1 C2 C3 -113.4(2)
C7 N1 C3 C6 47.6(2)
O1 N1 C3 C6 -69.31(19)
C7 N1 C3 C5 -76.8(2)
O1 N1 C3 C5 166.30(16)
C7 N1 C3 C2 166.44(17)
O1 N1 C3 C2 49.53(18)
C1 C2 C3 N1 -32.8(2)
C1 C2 C3 C6 87.0(2)
C1 C2 C3 C5 -147.72(18)
O1 N1 C7 C12 22.3(3)
C3 N1 C7 C12 -90.5(3)
O1 N1 C7 C8 -158.02(18)
C3 N1 C7 C8 89.2(2)
C12 C7 C8 C9 2.9(4)
N1 C7 C8 C9 -176.8(2)
C7 C8 C9 C10 -1.2(4)
C8 C9 C10 C11 -1.5(4)
C8 C9 C10 C21 178.4(2)
C9 C10 C11 C12 2.7(4)
C21 C10 C11 C12 -177.3(2)
C8 C7 C12 C11 -1.7(3)
N1 C7 C12 C11 178.0(2)
C10 C11 C12 C7 -1.1(4)
C20 N2 C13 O2 -173.54(18)
C1 N2 C13 O2 -6.4(3)
C20 N2 C13 C14 5.5(2)
C1 N2 C13 C14 172.68(15)
O2 C13 C14 C15 176.01(18)
N2 C13 C14 C15 -3.04(19)
C13 C14 C15 C16 179.57(18)
C13 C14 C15 C20 -0.56(19)
C20 C15 C16 C17 -2.6(3)
C14 C15 C16 C17 177.24(18)
C15 C16 C17 C18 0.5(3)
C15 C16 C17 C22 -178.60(18)
C16 C17 C18 C19 1.8(3)
C22 C17 C18 C19 -179.1(2)
C17 C18 C19 C20 -1.9(3)
C18 C19 C20 C15 -0.3(3)
C18 C19 C20 N2 178.12(18)
C16 C15 C20 C19 2.5(3)
C14 C15 C20 C19 -177.39(17)
C16 C15 C20 N2 -176.23(15)
C14 C15 C20 N2 3.9(2)
C13 N2 C20 C19 175.44(19)
C1 N2 C20 C19 9.7(3)
C13 N2 C20 C15 -6.0(2)
C1 N2 C20 C15 -171.75(17)
C1' O1' N1' C7' -170.79(15)
C1' O1' N1' C3' -47.98(17)
N1' O1' C1' N2' -94.07(16)
N1' O1' C1' C4' 148.85(15)
N1' O1' C1' C2' 25.71(18)
C13' N2' C1' O1' 166.29(15)
C20' N2' C1' O1' -35.8(2)
C13' N2' C1' C4' -77.7(2)
C20' N2' C1' C4' 80.2(2)
C13' N2' C1' C2' 50.8(2)
C20' N2' C1' C2' -151.31(16)
O1' C1' C2' C3' 5.2(2)
N2' C1' C2' C3' 123.58(17)
C4' C1' C2' C3' -111.98(19)
C7' N1' C3' C2' 164.90(16)
O1' N1' C3' C2' 48.46(16)
C7' N1' C3' C6' 46.0(2)
O1' N1' C3' C6' -70.48(18)
C7' N1' C3' C5' -77.8(2)
O1' N1' C3' C5' 165.76(15)
C1' C2' C3' N1' -32.80(19)
C1' C2' C3' C6' 87.2(2)
C1' C2' C3' C5' -148.13(17)
O1' N1' C7' C12' 20.1(3)
C3' N1' C7' C12' -92.8(2)
O1' N1' C7' C8' -158.76(17)
C3' N1' C7' C8' 88.4(2)
C12' C7' C8' C9' 2.4(3)
N1' C7' C8' C9' -178.6(2)
C7' C8' C9' C10' -3.0(4)
C8' C9' C10' C11' 1.7(4)
C8' C9' C10' C21' -179.1(2)
C9' C10' C11' C12' 0.1(4)
C21' C10' C11' C12' -179.1(2)
C8' C7' C12' C11' -0.6(3)
N1' C7' C12' C11' -179.4(2)
C10' C11' C12' C7' -0.7(4)
C20' N2' C13' O2' -170.16(17)
C1' N2' C13' O2' -9.0(3)
C20' N2' C13' C14' 9.24(19)
C1' N2' C13' C14' 170.36(15)
O2' C13' C14' C15' 173.00(18)
N2' C13' C14' C15' -6.39(19)
C13' C14' C15' C16' -177.19(18)
C13' C14' C15' C20' 1.22(19)
C20' C15' C16' C17' -2.7(3)
C14' C15' C16' C17' 175.56(17)
C15' C16' C17' C18' 0.3(3)
C15' C16' C17' C22' -178.22(17)
C16' C17' C18' C19' 2.1(3)
C22' C17' C18' C19' -179.36(18)
C17' C18' C19' C20' -2.0(3)
C18' C19' C20' C15' -0.4(3)
C18' C19' C20' N2' 179.55(17)
C16' C15' C20' C19' 2.7(3)
C14' C15' C20' C19' -175.86(16)
C16' C15' C20' N2' -177.21(15)
C14' C15' C20' N2' 4.19(19)
C13' N2' C20' C19' 171.53(18)
C1' N2' C20' C19' 11.4(3)
C13' N2' C20' C15' -8.52(19)
C1' N2' C20' C15' -168.62(15)
